data_7028237
loop_
_publ_author_name
'Pascu, Gabriel'
'Deville, Claire'
'Clifford, Sarah E.'
'Guen\'ee, Laure'
'Besnard, C\'eline'
'Kr\"amer, Karl W'
'Liu, Shi-Xia'
'Decurtins, Silvio'
'Tuna, Floriana'
'McInnes, Eric J. L.'
'Winpenny, Richard E. P.'
'Williams, Alan F.'

_publ_section_title
;
 The coordination chemistry of tartronic acid with copper: magnetic
 studies of a quasi-equilateral tricopper triangle.
;
_journal_issue 2
_journal_name_full 'Dalton transactions (Cambridge, England : 2003)'
_journal_page_first 656
_journal_page_last 662
_journal_paper_doi 10.1039/c3dt51838h
_journal_volume 43
_journal_year 2014
_chemical_formula_moiety 'C9 H4 Cu3 O19 Rb3, H2 O'
_chemical_formula_sum 'C9 H6 Cu3 O20 Rb3'
_chemical_formula_weight 881.17
_chemical_name_systematic
; 
 ? 
;
_space_group_IT_number 2
_symmetry_cell_setting triclinic
_symmetry_space_group_name_Hall '-P 1'
_symmetry_space_group_name_H-M 'P -1'
_atom_sites_solution_hydrogens geom
_atom_sites_solution_primary direct
_atom_sites_solution_secondary difmap
_audit_creation_method SHELXL-97
_cell_angle_alpha 74.196(4)
_cell_angle_beta 88.056(3)
_cell_angle_gamma 69.815(3)
_cell_formula_units_Z 2
_cell_length_a 8.5543(3)
_cell_length_b 11.2377(4)
_cell_length_c 12.8604(5)
_cell_measurement_reflns_used 7686
_cell_measurement_temperature 180(2)
_cell_measurement_theta_max 73.1781
_cell_measurement_theta_min 3.5768
_cell_volume 1114.02(8)
_computing_cell_refinement
;
CrysAlisPro, Agilent Technologies,
Version 1.171.35.11 (release 16-05-2011 CrysAlis171 .NET)
(compiled May 16 2011,17:55:39)
;
_computing_data_collection
;
CrysAlisPro, Agilent Technologies,
Version 1.171.35.11 (release 16-05-2011 CrysAlis171 .NET)
(compiled May 16 2011,17:55:39)
;
_computing_data_reduction
;
CrysAlisPro, Agilent Technologies,
Version 1.171.35.11 (release 16-05-2011 CrysAlis171 .NET)
(compiled May 16 2011,17:55:39)
;
_computing_molecular_graphics 'Ortep 3 (Farrugia, 1997)'
_computing_publication_material ShelX_Acta
_computing_structure_refinement 'SHELXL-97 (Sheldrick, 2008)'
_computing_structure_solution 'SIR97 (Altomare, 1999)'
_diffrn_ambient_temperature 180(2)
_diffrn_detector_area_resol_mean 10.4679
_diffrn_measured_fraction_theta_full 0.999
_diffrn_measured_fraction_theta_max 0.979
_diffrn_measurement_device_type 'SuperNova, Dual, Cu at zero, Atlas'
_diffrn_measurement_method '\w scans'
_diffrn_radiation_monochromator mirror
_diffrn_radiation_source 'SuperNova (Cu) X-ray Source'
_diffrn_radiation_type CuK\a
_diffrn_radiation_wavelength 1.54184
_diffrn_reflns_av_R_equivalents 0.0423
_diffrn_reflns_av_unetI/netI 0.0336
_diffrn_reflns_limit_h_max 10
_diffrn_reflns_limit_h_min -10
_diffrn_reflns_limit_k_max 13
_diffrn_reflns_limit_k_min -13
_diffrn_reflns_limit_l_max 15
_diffrn_reflns_limit_l_min -15
_diffrn_reflns_number 12132
_diffrn_reflns_theta_full 66.97
_diffrn_reflns_theta_max 73.34
_diffrn_reflns_theta_min 3.58
_exptl_absorpt_coefficient_mu 12.155
_exptl_absorpt_correction_T_max 0.679
_exptl_absorpt_correction_T_min 0.072
_exptl_absorpt_correction_type analytical
_exptl_absorpt_process_details
;
CrysAlisPro, Agilent Technologies,
Version 1.171.35.11 (release 16-05-2011 CrysAlis171 .NET)
(compiled May 16 2011,17:55:39)
Analytical numeric absorption correction using a multifaceted crystal
            model based on expressions derived by R.C. Clark & J.S. Reid.
(Clark, R. C. & Reid, J. S. (1995). Acta Cryst. A51, 887-897)
;
_exptl_crystal_colour blue
_exptl_crystal_density_diffrn 2.627
_exptl_crystal_density_method 'not measured'
_exptl_crystal_description plate
_exptl_crystal_F_000 836
_exptl_crystal_size_max 0.5870
_exptl_crystal_size_mid 0.2741
_exptl_crystal_size_min 0.0328
_refine_diff_density_max 1.829
_refine_diff_density_min -1.847
_refine_diff_density_rms 0.217
_refine_ls_extinction_method none
_refine_ls_goodness_of_fit_ref 1.058
_refine_ls_hydrogen_treatment constr
_refine_ls_matrix_type full
_refine_ls_number_parameters 320
_refine_ls_number_reflns 4363
_refine_ls_number_restraints 0
_refine_ls_restrained_S_all 1.058
_refine_ls_R_factor_all 0.0605
_refine_ls_R_factor_gt 0.0573
_refine_ls_shift/su_max 0.000
_refine_ls_shift/su_mean 0.000
_refine_ls_structure_factor_coef Fsqd
_refine_ls_weighting_details 'calc w=1/[\s^2^(Fo^2^)+(0.1015P)^2^+7.6352P] where P=(Fo^2^+2Fc^2^)/3'
_refine_ls_weighting_scheme calc
_refine_ls_wR_factor_gt 0.1629
_refine_ls_wR_factor_ref 0.1666
_reflns_number_gt 4007
_reflns_number_total 4363
_reflns_threshold_expression >2sigma(I)
_cod_data_source_file c3dt51838h.txt
_cod_data_source_block 3
_cod_original_cell_volume 1114.02(7)
_cod_database_code 7028237

loop_
_symmetry_equiv_pos_as_xyz
'x, y, z'
'-x, -y, -z'

loop_
_atom_site_label
_atom_site_type_symbol
_atom_site_fract_x
_atom_site_fract_y
_atom_site_fract_z
_atom_site_U_iso_or_equiv
_atom_site_adp_type
_atom_site_occupancy
_atom_site_symmetry_multiplicity
_atom_site_calc_flag
_atom_site_refinement_flags
Rb1 Rb -0.46385(8) 0.52083(6) 0.18055(5) 0.02725(19) Uani 1 1 d .
Rb2 Rb 0.36652(10) 0.20044(8) 0.39530(6) 0.0440(2) Uani 1 1 d .
Rb3 Rb 1.11571(9) 0.04240(8) 0.20746(9) 0.0512(3) Uani 1 1 d .
Cu1 Cu 0.33522(10) 0.28432(9) 0.08290(7) 0.0204(2) Uani 1 1 d .
Cu2 Cu 0.50005(11) 0.12596(8) -0.10524(7) 0.0203(2) Uani 1 1 d .
Cu3 Cu 0.09859(11) 0.30651(9) -0.14900(7) 0.0219(2) Uani 1 1 d .
O1 O 0.5108(5) 0.2522(4) 0.1866(4) 0.0246(9) Uani 1 1 d .
O2 O 0.7849(6) 0.1718(7) 0.2162(5) 0.0466(15) Uani 1 1 d .
O3 O 0.5125(5) 0.2257(4) -0.0083(3) 0.0203(8) Uani 1 1 d .
O3W O 0.1429(16) 0.0462(16) 0.4438(15) 0.145(5) Uani 1 1 d .
O4 O 0.8770(6) -0.0511(5) 0.1139(4) 0.0347(11) Uani 1 1 d .
O4W O 0.2874(13) 0.4815(10) 0.3749(8) 0.097(3) Uani 1 1 d .
O5 O 0.6824(5) -0.0154(4) -0.0123(4) 0.0233(9) Uani 1 1 d .
O5W O 1.2877(8) -0.2330(7) 0.2324(8) 0.072(2) Uani 1 1 d .
O6 O 0.1643(6) 0.3102(5) 0.1867(4) 0.0271(10) Uani 1 1 d .
O7 O -0.1017(6) 0.4278(5) 0.1964(4) 0.0300(10) Uani 1 1 d .
O8 O 0.1451(5) 0.3396(4) -0.0169(3) 0.0204(8) Uani 1 1 d .
O9 O -0.1267(6) 0.3600(5) -0.1065(4) 0.0260(9) Uani 1 1 d .
O10 O -0.2960(5) 0.4744(4) -0.0062(4) 0.0241(9) Uani 1 1 d .
O11 O 0.0259(6) 0.3136(5) -0.2920(4) 0.0312(10) Uani 1 1 d .
O12 O 0.1230(8) 0.2864(9) -0.4498(5) 0.075(3) Uani 1 1 d .
O13 O 0.3193(5) 0.2636(4) -0.2003(3) 0.0231(9) Uani 1 1 d .
O14 O 0.5126(6) 0.0285(5) -0.2102(4) 0.0258(9) Uani 1 1 d .
O15 O 0.4335(9) 0.0590(6) -0.3800(5) 0.0512(16) Uani 1 1 d .
C1 C 0.6570(8) 0.1964(6) 0.1596(6) 0.0262(13) Uani 1 1 d .
C2 C 0.6713(7) 0.1685(6) 0.0497(5) 0.0220(12) Uani 1 1 d .
H2 H 0.7445 0.2147 0.0079 0.026 Uiso 1 1 calc R
C3 C 0.7523(7) 0.0229(6) 0.0542(5) 0.0226(12) Uani 1 1 d .
C4 C 0.0177(7) 0.3839(6) 0.1450(5) 0.0201(12) Uani 1 1 d .
C5 C 0.0044(7) 0.4232(6) 0.0189(5) 0.0195(11) Uani 1 1 d .
C6 C -0.1539(7) 0.4190(6) -0.0318(5) 0.0195(12) Uani 1 1 d .
C7 C 0.1454(10) 0.2833(8) -0.3539(6) 0.0381(18) Uani 1 1 d .
C8 C 0.3225(8) 0.2424(7) -0.3035(5) 0.0280(14) Uani 1 1 d .
H8 H 0.3778 0.3005 -0.3511 0.034 Uiso 1 1 calc R
C9 C 0.4281(9) 0.0982(7) -0.2995(6) 0.0305(14) Uani 1 1 d .
O1W O -0.1553(9) 0.4065(9) 0.4115(5) 0.065(2) Uani 1 1 d G
H1 H -0.1428 0.4479 0.3457 0.098 Uiso 1 1 d G
H1W H -0.0592 0.3706 0.4483 0.098 Uiso 1 1 d G
O2W O 0.7021(15) 0.2076(16) 0.4159(9) 0.128(5) Uani 1 1 d .
H2WA H 0.7136 0.2305 0.4747 0.192 Uiso 1 1 d R
H2WB H 0.7768 0.1291 0.4205 0.192 Uiso 1 1 d R

loop_
_atom_site_aniso_label
_atom_site_aniso_U_11
_atom_site_aniso_U_22
_atom_site_aniso_U_33
_atom_site_aniso_U_23
_atom_site_aniso_U_13
_atom_site_aniso_U_12
Rb1 0.0212(3) 0.0225(3) 0.0364(4) -0.0074(3) 0.0038(2) -0.0064(3)
Rb2 0.0386(5) 0.0476(5) 0.0322(4) -0.0072(3) 0.0043(3) -0.0016(4)
Rb3 0.0171(4) 0.0405(5) 0.0947(7) -0.0242(4) 0.0055(4) -0.0043(3)
Cu1 0.0086(4) 0.0199(5) 0.0273(5) -0.0046(3) -0.0004(3) 0.0005(3)
Cu2 0.0127(5) 0.0147(4) 0.0282(5) -0.0042(3) -0.0006(3) 0.0006(3)
Cu3 0.0110(4) 0.0252(5) 0.0268(5) -0.0085(4) 0.0008(3) -0.0021(4)
O1 0.013(2) 0.025(2) 0.032(2) -0.0065(18) -0.0004(17) -0.0025(18)
O2 0.012(2) 0.068(4) 0.058(3) -0.032(3) -0.008(2) 0.000(2)
O3 0.0091(19) 0.0151(19) 0.032(2) -0.0048(16) -0.0018(16) 0.0009(15)
O3W 0.081(8) 0.151(13) 0.215(16) -0.067(12) 0.034(9) -0.045(9)
O4 0.019(2) 0.027(2) 0.048(3) -0.005(2) -0.015(2) 0.002(2)
O4W 0.085(7) 0.075(6) 0.091(6) -0.017(5) -0.028(5) 0.022(5)
O5 0.011(2) 0.019(2) 0.036(2) -0.0069(17) -0.0008(17) 0.0005(16)
O5W 0.033(3) 0.046(4) 0.149(8) -0.041(4) 0.017(4) -0.019(3)
O6 0.014(2) 0.032(2) 0.026(2) -0.0023(18) -0.0013(17) -0.0002(18)
O7 0.012(2) 0.037(3) 0.030(2) -0.005(2) 0.0014(17) 0.0013(19)
O8 0.0076(19) 0.020(2) 0.029(2) -0.0075(17) -0.0003(15) 0.0013(16)
O9 0.017(2) 0.032(2) 0.034(2) -0.0154(19) 0.0042(18) -0.0104(19)
O10 0.010(2) 0.023(2) 0.038(2) -0.0095(18) 0.0022(17) -0.0032(17)
O11 0.019(2) 0.037(3) 0.031(2) -0.013(2) -0.0014(18) 0.002(2)
O12 0.034(3) 0.127(7) 0.035(3) -0.036(4) -0.007(3) 0.020(4)
O13 0.012(2) 0.022(2) 0.028(2) -0.0053(17) 0.0014(16) 0.0011(17)
O14 0.016(2) 0.026(2) 0.032(2) -0.0102(18) 0.0008(17) -0.0023(18)
O15 0.063(4) 0.040(3) 0.034(3) -0.016(2) -0.003(3) 0.006(3)
C1 0.009(3) 0.022(3) 0.041(3) -0.005(3) -0.005(2) 0.001(2)
C2 0.010(3) 0.019(3) 0.033(3) -0.005(2) 0.003(2) -0.003(2)
C3 0.009(3) 0.021(3) 0.035(3) -0.008(2) 0.006(2) -0.003(2)
C4 0.014(3) 0.014(3) 0.031(3) -0.006(2) 0.003(2) -0.004(2)
C5 0.009(3) 0.015(3) 0.030(3) -0.003(2) 0.000(2) -0.001(2)
C6 0.012(3) 0.014(3) 0.030(3) -0.003(2) 0.001(2) -0.003(2)
C7 0.026(4) 0.047(4) 0.025(3) -0.012(3) -0.003(3) 0.010(3)
C8 0.021(3) 0.027(3) 0.027(3) -0.006(3) 0.007(3) 0.001(3)
C9 0.024(3) 0.031(4) 0.032(3) -0.008(3) 0.008(3) -0.005(3)
O1W 0.045(4) 0.094(6) 0.043(3) -0.013(4) 0.001(3) -0.012(4)
O2W 0.105(9) 0.209(15) 0.079(7) -0.072(8) 0.007(6) -0.043(9)

loop_
_atom_type_symbol
_atom_type_description
_atom_type_scat_dispersion_real
_atom_type_scat_dispersion_imag
_atom_type_scat_source
C C 0.0181 0.0091 'International Tables Vol C Tables 4.2.6.8 and 6.1.1.4'
H H 0.0000 0.0000 'International Tables Vol C Tables 4.2.6.8 and 6.1.1.4'
Cu Cu -1.9646 0.5888 'International Tables Vol C Tables 4.2.6.8 and 6.1.1.4'
O O 0.0492 0.0322 'International Tables Vol C Tables 4.2.6.8 and 6.1.1.4'
Rb Rb -0.4688 1.6079 'International Tables Vol C Tables 4.2.6.8 and 6.1.1.4'

loop_
_geom_angle_atom_site_label_1
_geom_angle_atom_site_label_2
_geom_angle_atom_site_label_3
_geom_angle
_geom_angle_site_symmetry_1
_geom_angle_site_symmetry_3
O10 Rb1 O7 62.16(13) . .
O10 Rb1 O3 68.62(12) . 2_565
O7 Rb1 O3 96.40(12) . 2_565
O10 Rb1 O10 68.80(13) . 2_465
O7 Rb1 O10 129.67(13) . 2_465
O3 Rb1 O10 75.13(11) 2_565 2_465
O10 Rb1 O5W 133.9(2) . 1_365
O7 Rb1 O5W 128.83(16) . 1_365
O3 Rb1 O5W 65.71(19) 2_565 1_365
O10 Rb1 O5W 93.31(18) 2_465 1_365
O10 Rb1 O1 79.39(12) . 1_455
O7 Rb1 O1 95.33(13) . 1_455
O3 Rb1 O1 135.24(12) 2_565 1_455
O10 Rb1 O1 64.30(11) 2_465 1_455
O5W Rb1 O1 131.92(14) 1_365 1_455
O10 Rb1 O13 95.34(12) . 2_565
O7 Rb1 O13 66.83(13) . 2_565
O3 Rb1 O13 55.60(11) 2_565 2_565
O10 Rb1 O13 130.45(11) 2_465 2_565
O5W Rb1 O13 63.70(14) 1_365 2_565
O1 Rb1 O13 161.53(11) 1_455 2_565
O10 Rb1 O4W 155.7(2) . 1_455
O7 Rb1 O4W 127.85(18) . 1_455
O3 Rb1 O4W 124.93(18) 2_565 1_455
O10 Rb1 O4W 93.9(2) 2_465 1_455
O5W Rb1 O4W 61.2(2) 1_365 1_455
O1 Rb1 O4W 77.7(2) 1_455 1_455
O13 Rb1 O4W 108.9(2) 2_565 1_455
O10 Rb1 O9 106.17(12) . 2_465
O7 Rb1 O9 168.04(12) . 2_465
O3 Rb1 O9 75.76(11) 2_565 2_465
O10 Rb1 O9 40.02(11) 2_465 2_465
O5W Rb1 O9 56.46(16) 1_365 2_465
O1 Rb1 O9 84.46(11) 1_455 2_465
O13 Rb1 O9 113.99(11) 2_565 2_465
O4W Rb1 O9 63.84(17) 1_455 2_465
O10 Rb1 C1 63.99(14) . 1_455
O7 Rb1 C1 75.56(15) . 1_455
O3 Rb1 C1 129.89(14) 2_565 1_455
O10 Rb1 C1 73.58(13) 2_465 1_455
O5W Rb1 C1 152.89(16) 1_365 1_455
O1 Rb1 C1 20.99(13) 1_455 1_455
O13 Rb1 C1 142.33(13) 2_565 1_455
O4W Rb1 C1 95.4(2) 1_455 1_455
O9 Rb1 C1 102.33(13) 2_465 1_455
O10 Rb1 C6 87.35(13) . 2_465
O7 Rb1 C6 148.94(14) . 2_465
O3 Rb1 C6 76.13(12) 2_565 2_465
O10 Rb1 C6 19.33(13) 2_465 2_465
O5W Rb1 C6 76.06(18) 1_365 2_465
O1 Rb1 C6 71.82(12) 1_455 2_465
O13 Rb1 C6 125.97(12) 2_565 2_465
O4W Rb1 C6 78.08(19) 1_455 2_465
O9 Rb1 C6 20.82(12) 2_465 2_465
C1 Rb1 C6 86.22(14) 1_455 2_465
O10 Rb1 Cu2 93.52(9) . 2_565
O7 Rb1 Cu2 92.97(10) . 2_565
O3 Rb1 Cu2 30.80(8) 2_565 2_565
O10 Rb1 Cu2 100.82(9) 2_465 2_565
O5W Rb1 Cu2 46.83(14) 1_365 2_565
O1 Rb1 Cu2 164.96(8) 1_455 2_565
O13 Rb1 Cu2 31.21(8) 2_565 2_565
O4W Rb1 Cu2 106.83(18) 1_455 2_565
O9 Rb1 Cu2 84.84(8) 2_465 2_565
C1 Rb1 Cu2 157.46(12) 1_455 2_565
C6 Rb1 Cu2 94.78(9) 2_465 2_565
O10 Rb1 H1 99.4 . .
O7 Rb1 H1 37.3 . .
O3 Rb1 H1 110.7 2_565 .
O10 Rb1 H1 164.6 2_465 .
O5W Rb1 H1 102.1 1_365 .
O1 Rb1 H1 104.6 1_455 .
O13 Rb1 H1 58.5 2_565 .
O4W Rb1 H1 93.9 1_455 .
O9 Rb1 H1 154.0 2_465 .
C1 Rb1 H1 92.4 1_455 .
C6 Rb1 H1 171.7 2_465 .
Cu2 Rb1 H1 89.6 2_565 .
O15 Rb2 O15 79.64(17) 1_556 2_655
O15 Rb2 O1 145.23(16) 1_556 .
O15 Rb2 O1 76.33(16) 2_655 .
O15 Rb2 O2W 83.4(3) 1_556 .
O15 Rb2 O2W 79.3(3) 2_655 .
O1 Rb2 O2W 67.8(2) . .
O15 Rb2 O4W 108.4(2) 1_556 .
O15 Rb2 O4W 156.4(3) 2_655 .
O1 Rb2 O4W 85.9(2) . .
O2W Rb2 O4W 79.6(4) . .
O15 Rb2 O12 60.83(19) 1_556 1_556
O15 Rb2 O12 131.5(2) 2_655 1_556
O1 Rb2 O12 151.0(2) . 1_556
O2W Rb2 O12 119.2(3) . 1_556
O4W Rb2 O12 69.2(3) . 1_556
O15 Rb2 O3W 73.7(4) 1_556 .
O15 Rb2 O3W 75.0(3) 2_655 .
O1 Rb2 O3W 122.4(3) . .
O2W Rb2 O3W 148.1(4) . .
O4W Rb2 O3W 128.4(4) . .
O12 Rb2 O3W 68.2(4) 1_556 .
O15 Rb2 O6 153.89(18) 1_556 .
O15 Rb2 O6 101.08(15) 2_655 .
O1 Rb2 O6 57.11(12) . .
O2W Rb2 O6 122.6(2) . .
O4W Rb2 O6 81.5(2) . .
O12 Rb2 O6 103.15(15) 1_556 .
O3W Rb2 O6 81.2(4) . .
O15 Rb2 C9 94.34(16) 1_556 2_655
O15 Rb2 C9 15.51(16) 2_655 2_655
O1 Rb2 C9 65.55(14) . 2_655
O2W Rb2 C9 85.8(3) . 2_655
O4W Rb2 C9 151.2(2) . 2_655
O12 Rb2 C9 139.3(2) 1_556 2_655
O3W Rb2 C9 74.3(3) . 2_655
O6 Rb2 C9 85.70(15) . 2_655
O15 Rb2 Cu1 162.58(12) 1_556 .
O15 Rb2 Cu1 83.20(11) 2_655 .
O1 Rb2 Cu1 28.66(8) . .
O2W Rb2 Cu1 96.3(2) . .
O4W Rb2 Cu1 88.63(19) . .
O12 Rb2 Cu1 131.93(13) 1_556 .
O3W Rb2 Cu1 99.0(4) . .
O6 Rb2 Cu1 29.52(9) . .
C9 Rb2 Cu1 68.32(11) 2_655 .
O15 Rb2 Rb3 114.55(14) 1_556 1_455
O15 Rb2 Rb3 66.60(14) 2_655 1_455
O1 Rb2 Rb3 78.03(9) . 1_455
O2W Rb2 Rb3 136.4(2) . 1_455
O4W Rb2 Rb3 125.08(18) . 1_455
O12 Rb2 Rb3 103.91(17) 1_556 1_455
O3W Rb2 Rb3 44.8(3) . 1_455
O6 Rb2 Rb3 45.78(10) . 1_455
C9 Rb2 Rb3 54.90(11) 2_655 1_455
Cu1 Rb2 Rb3 54.71(2) . 1_455
O15 Rb2 Rb2 40.00(11) 1_556 2_656
O15 Rb2 Rb2 39.64(11) 2_655 2_656
O1 Rb2 Rb2 112.23(9) . 2_656
O2W Rb2 Rb2 78.7(3) . 2_656
O4W Rb2 Rb2 143.41(18) . 2_656
O12 Rb2 Rb2 96.72(17) 1_556 2_656
O3W Rb2 Rb2 69.4(3) . 2_656
O6 Rb2 Rb2 135.06(10) . 2_656
C9 Rb2 Rb2 54.51(11) 2_655 2_656
Cu1 Rb2 Rb2 122.78(3) . 2_656
Rb3 Rb2 Rb2 90.57(3) 1_455 2_656
O2 Rb3 O5W 128.7(2) . .
O2 Rb3 O14 163.02(16) . 2_755
O5W Rb3 O14 67.45(15) . 2_755
O2 Rb3 O4 62.93(16) . .
O5W Rb3 O4 74.17(17) . .
O14 Rb3 O4 133.14(13) 2_755 .
O2 Rb3 O5 129.40(16) . 2_755
O5W Rb3 O5 72.1(2) . 2_755
O14 Rb3 O5 55.66(12) 2_755 2_755
O4 Rb3 O5 87.99(14) . 2_755
O2 Rb3 O3W 84.9(3) . 1_655
O5W Rb3 O3W 99.5(4) . 1_655
O14 Rb3 O3W 87.1(2) 2_755 1_655
O4 Rb3 O3W 125.7(3) . 1_655
O5 Rb3 O3W 142.5(2) 2_755 1_655
O2 Rb3 O6 86.93(16) . 1_655
O5W Rb3 O6 144.07(15) . 1_655
O14 Rb3 O6 76.64(12) 2_755 1_655
O4 Rb3 O6 137.07(13) . 1_655
O5 Rb3 O6 89.16(12) 2_755 1_655
O3W Rb3 O6 76.8(3) 1_655 1_655
O2 Rb3 C4 67.91(18) . 1_655
O5W Rb3 C4 162.85(17) . 1_655
O14 Rb3 C4 96.51(13) 2_755 1_655
O4 Rb3 C4 116.49(13) . 1_655
O5 Rb3 C4 94.11(13) 2_755 1_655
O3W Rb3 C4 85.2(3) 1_655 1_655
O6 Rb3 C4 21.30(13) 1_655 1_655
O2 Rb3 Cu2 159.87(12) . 2_755
O5W Rb3 Cu2 49.22(15) . 2_755
O14 Rb3 Cu2 32.63(9) 2_755 2_755
O4 Rb3 Cu2 100.93(11) . 2_755
O5 Rb3 Cu2 32.73(8) 2_755 2_755
O3W Rb3 Cu2 115.1(2) 1_655 2_755
O6 Rb3 Cu2 99.38(9) 1_655 2_755
C4 Rb3 Cu2 113.86(10) 1_655 2_755
O2 Rb3 C3 115.94(16) . 2_755
O5W Rb3 C3 68.4(2) . 2_755
O14 Rb3 C3 72.65(13) 2_755 2_755
O4 Rb3 C3 68.86(14) . 2_755
O5 Rb3 C3 19.14(12) 2_755 2_755
O3W Rb3 C3 159.1(3) 1_655 2_755
O6 Rb3 C3 102.72(13) 1_655 2_755
C4 Rb3 C3 101.82(14) 1_655 2_755
Cu2 Rb3 C3 44.09(10) 2_755 2_755
O2 Rb3 C1 13.70(16) . .
O5W Rb3 C1 122.34(17) . .
O14 Rb3 C1 167.45(14) 2_755 .
O4 Rb3 C1 51.36(14) . .
O5 Rb3 C1 117.45(14) 2_755 .
O3W Rb3 C1 98.2(3) 1_655 .
O6 Rb3 C1 93.41(13) 1_655 .
C4 Rb3 C1 72.75(14) 1_655 .
Cu2 Rb3 C1 146.27(11) 2_755 .
C3 Rb3 C1 102.69(15) 2_755 .
O2 Rb3 Cu1 110.71(15) . 1_655
O5W Rb3 Cu1 118.95(14) . 1_655
O14 Rb3 Cu1 55.70(9) 2_755 1_655
O4 Rb3 Cu1 132.75(11) . 1_655
O5 Rb3 Cu1 59.18(8) 2_755 1_655
O3W Rb3 Cu1 98.2(3) 1_655 1_655
O6 Rb3 Cu1 30.73(8) 1_655 1_655
C4 Rb3 Cu1 43.89(10) 1_655 1_655
Cu2 Rb3 Cu1 70.36(2) 2_755 1_655
C3 Rb3 Cu1 74.92(10) 2_755 1_655
C1 Rb3 Cu1 112.05(10) . 1_655
O1 Cu1 O8 172.11(19) . .
O1 Cu1 O3 85.23(18) . .
O8 Cu1 O3 100.02(18) . .
O1 Cu1 O6 93.28(19) . .
O8 Cu1 O6 82.59(18) . .
O3 Cu1 O6 169.81(19) . .
O1 Cu1 Rb3 106.18(14) . 1_455
O8 Cu1 Rb3 76.96(13) . 1_455
O3 Cu1 Rb3 115.85(13) . 1_455
O6 Cu1 Rb3 54.91(15) . 1_455
O1 Cu1 Rb1 102.94(14) . 2_565
O8 Cu1 Rb1 76.50(13) . 2_565
O3 Cu1 Rb1 49.91(12) . 2_565
O6 Cu1 Rb1 139.95(14) . 2_565
Rb3 Cu1 Rb1 146.14(3) 1_455 2_565
O1 Cu1 Rb2 46.89(13) . .
O8 Cu1 Rb2 130.45(13) . .
O3 Cu1 Rb2 126.78(13) . .
O6 Cu1 Rb2 48.47(13) . .
Rb3 Cu1 Rb2 69.14(3) 1_455 .
Rb1 Cu1 Rb2 144.67(3) 2_565 .
O1 Cu1 Rb1 45.93(14) . 1_655
O8 Cu1 Rb1 127.13(13) . 1_655
O3 Cu1 Rb1 95.05(12) . 1_655
O6 Cu1 Rb1 91.09(15) . 1_655
Rb3 Cu1 Rb1 137.96(3) 1_455 1_655
Rb1 Cu1 Rb1 75.63(2) 2_565 1_655
Rb2 Cu1 Rb1 69.56(2) . 1_655
O3 Cu2 O13 96.41(18) . .
O3 Cu2 O14 172.86(19) . .
O13 Cu2 O14 85.50(19) . .
O3 Cu2 O5 85.13(18) . .
O13 Cu2 O5 178.46(19) . .
O14 Cu2 O5 92.95(19) . .
O3 Cu2 Rb3 116.94(13) . 2_755
O13 Cu2 Rb3 121.59(13) . 2_755
O14 Cu2 Rb3 56.65(13) . 2_755
O5 Cu2 Rb3 57.36(13) . 2_755
O3 Cu2 Rb1 53.25(12) . 2_565
O13 Cu2 Rb1 57.57(13) . 2_565
O14 Cu2 Rb1 123.41(14) . 2_565
O5 Cu2 Rb1 123.53(13) . 2_565
Rb3 Cu2 Rb1 105.48(3) 2_755 2_565
O8 Cu3 O9 82.98(18) . .
O8 Cu3 O13 98.78(18) . .
O9 Cu3 O13 176.0(2) . .
O8 Cu3 O11 167.7(2) . .
O9 Cu3 O11 91.9(2) . .
O13 Cu3 O11 85.7(2) . .
O8 Cu3 Rb1 68.13(13) . 2_565
O9 Cu3 Rb1 132.61(14) . 2_565
O13 Cu3 Rb1 45.77(13) . 2_565
O11 Cu3 Rb1 108.38(16) . 2_565
C1 O1 Cu1 114.4(4) . .
C1 O1 Rb2 129.6(4) . .
Cu1 O1 Rb2 104.46(17) . .
C1 O1 Rb1 99.0(4) . 1_655
Cu1 O1 Rb1 107.55(18) . 1_655
Rb2 O1 Rb1 98.43(13) . 1_655
C1 O2 Rb3 135.1(5) . .
C2 O3 Cu2 109.8(3) . .
C2 O3 Cu1 111.8(4) . .
Cu2 O3 Cu1 122.7(2) . .
C2 O3 Rb1 114.5(3) . 2_565
Cu2 O3 Rb1 95.95(16) . 2_565
Cu1 O3 Rb1 100.63(16) . 2_565
Rb2 O3W Rb3 92.6(4) . 1_455
C3 O4 Rb3 124.0(4) . .
Rb2 O4W Rb1 94.1(3) . 1_655
C3 O5 Cu2 113.8(4) . .
C3 O5 Rb3 111.1(3) . 2_755
Cu2 O5 Rb3 89.91(16) . 2_755
Rb3 O5W Rb1 157.0(3) . 1_745
C4 O6 Cu1 114.8(4) . .
C4 O6 Rb2 141.6(4) . .
Cu1 O6 Rb2 102.01(17) . .
C4 O6 Rb3 96.3(4) . 1_455
Cu1 O6 Rb3 94.35(18) . 1_455
Rb2 O6 Rb3 91.37(12) . 1_455
C4 O7 Rb1 140.5(4) . .
C5 O8 Cu3 112.9(3) . .
C5 O8 Cu1 110.5(4) . .
Cu3 O8 Cu1 136.6(2) . .
C6 O9 Cu3 115.9(4) . .
C6 O9 Rb1 90.6(3) . 2_465
Cu3 O9 Rb1 148.0(2) . 2_465
C6 O10 Rb1 139.6(4) . .
C6 O10 Rb1 105.6(4) . 2_465
Rb1 O10 Rb1 111.20(13) . 2_465
C7 O11 Cu3 114.0(4) . .
C7 O12 Rb2 130.0(5) . 1_554
C8 O13 Cu3 112.0(4) . .
C8 O13 Cu2 110.3(4) . .
Cu3 O13 Cu2 118.2(2) . .
C8 O13 Rb1 115.5(4) . 2_565
Cu3 O13 Rb1 108.25(17) . 2_565
Cu2 O13 Rb1 91.21(16) . 2_565
C9 O14 Cu2 113.9(4) . .
C9 O14 Rb3 117.6(4) . 2_755
Cu2 O14 Rb3 90.73(16) . 2_755
C9 O15 Rb2 130.8(5) . 1_554
C9 O15 Rb2 125.4(5) . 2_655
Rb2 O15 Rb2 100.36(17) 1_554 2_655
O2 C1 O1 122.7(7) . .
O2 C1 C2 120.0(6) . .
O1 C1 C2 117.2(5) . .
O2 C1 Rb1 87.2(4) . 1_655
O1 C1 Rb1 60.0(3) . 1_655
C2 C1 Rb1 121.1(4) . 1_655
O2 C1 Rb3 31.2(3) . .
O1 C1 Rb3 153.6(5) . .
C2 C1 Rb3 89.1(3) . .
Rb1 C1 Rb3 108.63(17) 1_655 .
O3 C2 C1 110.0(5) . .
O3 C2 C3 111.5(5) . .
C1 C2 C3 114.5(5) . .
O3 C2 H2 106.8 . .
C1 C2 H2 106.8 . .
C3 C2 H2 106.8 . .
O4 C3 O5 122.8(6) . .
O4 C3 C2 122.5(6) . .
O5 C3 C2 114.6(5) . .
O4 C3 Rb3 100.7(4) . 2_755
O5 C3 Rb3 49.7(3) . 2_755
C2 C3 Rb3 115.0(4) . 2_755
O7 C4 O6 124.9(6) . .
O7 C4 C5 121.4(5) . .
O6 C4 C5 113.5(5) . .
O7 C4 Rb3 107.8(4) . 1_455
O6 C4 Rb3 62.4(3) . 1_455
C5 C4 Rb3 101.3(3) . 1_455
O8 C5 C6 108.8(5) . .
O8 C5 C4 109.0(5) . .
C6 C5 C4 114.8(5) . .
O8 C5 C5 112.0(6) . 2_565
C6 C5 C5 107.1(5) . 2_565
C4 C5 C5 105.1(6) . 2_565
O10 C6 O9 123.0(5) . .
O10 C6 C5 122.5(5) . .
O9 C6 C5 114.4(5) . .
O10 C6 Rb1 55.1(3) . 2_465
O9 C6 Rb1 68.6(3) . 2_465
C5 C6 Rb1 168.1(4) . 2_465
O12 C7 O11 123.4(7) . .
O12 C7 C8 120.4(7) . .
O11 C7 C8 116.2(6) . .
O13 C8 C7 111.3(5) . .
O13 C8 C9 111.4(5) . .
C7 C8 C9 111.9(6) . .
O13 C8 H8 107.3 . .
C7 C8 H8 107.3 . .
C9 C8 H8 107.3 . .
O15 C9 O14 123.9(7) . .
O15 C9 C8 120.4(6) . .
O14 C9 C8 115.5(6) . .
O15 C9 Rb2 39.0(4) . 2_655
O14 C9 Rb2 84.9(4) . 2_655
C8 C9 Rb2 159.3(4) . 2_655
H1 O1W H1W 109.5 . .
Rb2 O2W H2WA 109.8 . .
Rb2 O2W H2WB 109.8 . .
H2WA O2W H2WB 109.1 . .

loop_
_geom_bond_atom_site_label_1
_geom_bond_atom_site_label_2
_geom_bond_distance
_geom_bond_site_symmetry_2
Rb1 O10 2.834(5) .
Rb1 O7 2.902(5) .
Rb1 O3 3.000(4) 2_565
Rb1 O10 3.069(4) 2_465
Rb1 O5W 3.077(7) 1_365
Rb1 O1 3.081(4) 1_455
Rb1 O13 3.144(4) 2_565
Rb1 O4W 3.265(12) 1_455
Rb1 O9 3.356(4) 2_465
Rb1 H1 3.2591 .
Rb2 O15 2.862(6) 1_556
Rb2 O15 2.883(6) 2_655
Rb2 O1 2.914(5) .
Rb2 O2W 2.922(12) .
Rb2 O4W 2.931(10) .
Rb2 O12 2.935(6) 1_556
Rb2 O3W 2.945(14) .
Rb2 O6 2.958(4) .
Rb3 O2 2.713(5) .
Rb3 O5W 2.863(7) .
Rb3 O14 2.998(5) 2_755
Rb3 O4 3.010(5) .
Rb3 O5 3.022(5) 2_755
Rb3 O3W 3.070(18) 1_655
Rb3 O6 3.117(5) 1_655
Cu1 O1 1.914(4) .
Cu1 O8 1.921(4) .
Cu1 O3 1.929(4) .
Cu1 O6 1.947(5) .
Cu2 O3 1.917(4) .
Cu2 O13 1.930(4) .
Cu2 O14 1.935(5) .
Cu2 O5 1.941(4) .
Cu3 O8 1.917(4) .
Cu3 O9 1.919(5) .
Cu3 O13 1.922(4) .
Cu3 O11 1.933(5) .
O1 C1 1.274(8) .
O1 Rb1 3.081(4) 1_655
O2 C1 1.241(8) .
O3 C2 1.421(7) .
O3 Rb1 3.000(4) 2_565
O3W Rb3 3.070(18) 1_455
O4 C3 1.231(8) .
O4W Rb1 3.265(12) 1_655
O5 C3 1.299(8) .
O5 Rb3 3.022(5) 2_755
O5W Rb1 3.077(7) 1_745
O6 C4 1.278(8) .
O6 Rb3 3.117(5) 1_455
O7 C4 1.227(8) .
O8 C5 1.401(7) .
O9 C6 1.281(8) .
O9 Rb1 3.356(4) 2_465
O10 C6 1.239(8) .
O10 Rb1 3.069(4) 2_465
O11 C7 1.283(9) .
O12 C7 1.244(9) .
O12 Rb2 2.935(6) 1_554
O13 C8 1.408(8) .
O13 Rb1 3.144(4) 2_565
O14 C9 1.277(8) .
O14 Rb3 2.998(5) 2_755
O15 C9 1.224(9) .
O15 Rb2 2.862(6) 1_554
O15 Rb2 2.883(6) 2_655
C1 C2 1.522(9) .
C2 C3 1.526(8) .
C2 H2 1.0000 .
C4 C5 1.558(8) .
C5 C6 1.544(8) .
C5 C5 1.636(11) 2_565
C7 C8 1.533(10) .
C8 C9 1.547(9) .
C8 H8 1.0000 .
O1W H1 0.8701 .
O1W H1W 0.8700 .
O2W H2WA 0.8801 .
O2W H2WB 0.8803 .

loop_
_geom_hbond_atom_site_label_D
_geom_hbond_atom_site_label_H
_geom_hbond_atom_site_label_A
_geom_hbond_distance_DH
_geom_hbond_distance_HA
_geom_hbond_distance_DA
_geom_hbond_angle_DHA
_geom_hbond_site_symmetry_A
O1W H1 O7 0.87 2.00 2.748(8) 143.4 .
O1W H1W O12 0.87 1.87 2.726(9) 169.0 1_556
O2W H2WB O3W 0.88 2.16 2.81(2) 130.1 2_656
